data_2231295
loop_
_publ_author_name
'He, Shu-hua'

_publ_section_title
;
 3,8-Dimethylacenaphthylene-1,2-dione
;
_journal_coeditor_code RZ2626
_journal_issue 8
_journal_name_full 'Acta Crystallographica Section E'
_journal_page_first o2130
_journal_paper_doi 10.1107/S1600536811028479
_journal_volume 67
_journal_year 2011
_chemical_formula_iupac 'C14 H10 O2'
_chemical_formula_moiety 'C14 H10 O2'
_chemical_formula_sum 'C14 H10 O2'
_chemical_formula_weight 210.22
_chemical_name_systematic
;
3,8-Dimethylacenaphthylene-1,2-dione
;
_space_group_IT_number 2
_symmetry_cell_setting triclinic
_symmetry_space_group_name_Hall '-P 1'
_symmetry_space_group_name_H-M 'P -1'
_atom_sites_solution_hydrogens geom
_atom_sites_solution_primary direct
_atom_sites_solution_secondary difmap
_cell_angle_alpha 67.891(11)
_cell_angle_beta 88.310(9)
_cell_angle_gamma 63.998(11)
_cell_formula_units_Z 2
_cell_length_a 7.5415(8)
_cell_length_b 8.5562(11)
_cell_length_c 9.8925(12)
_cell_measurement_reflns_used 1026
_cell_measurement_temperature 293.15
_cell_measurement_theta_max 29.3945
_cell_measurement_theta_min 2.8550
_cell_volume 524.45(13)
_computing_cell_refinement '<i>CrysAlis PRO</i> (Agilent, 2010)'
_computing_data_collection '<i>CrysAlis PRO</i> (Agilent, 2010)'
_computing_data_reduction '<i>CrysAlis PRO</i> (Agilent, 2010)'
_computing_molecular_graphics '<i>OLEX2</i> (Dolomanov <i>et al.</i>, 2009)'
_computing_publication_material '<i>OLEX2</i> (Dolomanov <i>et al.</i>, 2009)'
_computing_structure_refinement 'SHELXL97 (Sheldrick, 2008)'
_computing_structure_solution 'SHELXS97 (Sheldrick, 2008)'
_diffrn_ambient_temperature 293.15
_diffrn_measured_fraction_theta_full 0.999
_diffrn_measured_fraction_theta_max 0.999
_diffrn_measurement_device_type 'Agilent Xcalibur Eos'
_diffrn_measurement_method \w
_diffrn_radiation_monochromator graphite
_diffrn_radiation_source 'Enhance (Mo) X-ray Source'
_diffrn_radiation_type MoK\a
_diffrn_radiation_wavelength 0.7107
_diffrn_reflns_av_R_equivalents 0.0208
_diffrn_reflns_av_sigmaI/netI 0.0325
_diffrn_reflns_limit_h_max 8
_diffrn_reflns_limit_h_min -8
_diffrn_reflns_limit_k_max 10
_diffrn_reflns_limit_k_min -9
_diffrn_reflns_limit_l_max 11
_diffrn_reflns_limit_l_min -11
_diffrn_reflns_number 3865
_diffrn_reflns_theta_full 25.00
_diffrn_reflns_theta_max 25.00
_diffrn_reflns_theta_min 2.86
_exptl_absorpt_coefficient_mu 0.089
_exptl_absorpt_correction_T_max 1.000
_exptl_absorpt_correction_T_min 0.964
_exptl_absorpt_correction_type multi-scan
_exptl_absorpt_process_details '(<i>CrysAlis PRO</i>; Agilent, 2010)'
_exptl_crystal_colour yellow
_exptl_crystal_density_diffrn 1.331
_exptl_crystal_density_method 'not measured'
_exptl_crystal_description block
_exptl_crystal_F_000 220
_exptl_crystal_size_max 0.42
_exptl_crystal_size_mid 0.35
_exptl_crystal_size_min 0.35
_refine_diff_density_max 0.166
_refine_diff_density_min -0.170
_refine_ls_extinction_method none
_refine_ls_goodness_of_fit_ref 1.093
_refine_ls_hydrogen_treatment constr
_refine_ls_matrix_type full
_refine_ls_number_parameters 147
_refine_ls_number_reflns 1844
_refine_ls_number_restraints 0
_refine_ls_restrained_S_all 1.093
_refine_ls_R_factor_all 0.0840
_refine_ls_R_factor_gt 0.0521
_refine_ls_shift/su_max 0.000
_refine_ls_shift/su_mean 0.000
_refine_ls_structure_factor_coef Fsqd
_refine_ls_weighting_details 'calc w=1/[\s^2^(Fo^2^)+(0.0592P)^2^+0.1020P] where P=(Fo^2^+2Fc^2^)/3'
_refine_ls_weighting_scheme calc
_refine_ls_wR_factor_gt 0.1266
_refine_ls_wR_factor_ref 0.1476
_reflns_number_gt 1247
_reflns_number_total 1844
_reflns_threshold_expression I>2\s(I)
_cod_data_source_file rz2626.cif
_cod_data_source_block I
_cod_database_code 2231295
_cod_database_fobs_code 2231295

loop_
_space_group_symop_operation_xyz
'x, y, z'
'-x, -y, -z'

loop_
_atom_site_type_symbol
_atom_site_label
_atom_site_fract_x
_atom_site_fract_y
_atom_site_fract_z
_atom_site_U_iso_or_equiv
_atom_site_adp_type
_atom_site_calc_flag
_atom_site_refinement_flags
_atom_site_occupancy
_atom_site_symmetry_multiplicity
O O1 0.7750(3) 0.0525(3) 1.0053(3) 0.0920(7) Uani d . 1 1
O O2 0.7510(3) 0.2516(3) 0.6896(3) 0.0968(8) Uani d . 1 1
C C1 0.7662(3) 0.2086(3) 0.9497(3) 0.0640(8) Uani d . 1 1
C C2 0.7529(3) 0.3165(4) 0.7793(3) 0.0652(7) Uani d . 1 1
C C3 0.7426(3) 0.4999(3) 0.7582(3) 0.0507(6) Uani d . 1 1
C C4 0.7488(3) 0.5024(3) 0.8994(2) 0.0425(5) Uani d . 1 1
C C5 0.7647(3) 0.3356(3) 1.0170(3) 0.0480(6) Uani d . 1 1
C C6 0.7721(3) 0.3212(3) 1.1597(3) 0.0545(7) Uani d . 1 1
C C7 0.7594(3) 0.4792(4) 1.1814(3) 0.0584(7) Uani d . 1 1
H H7 0.7629 0.4727 1.2774 0.070 Uiso calc R 1 1
C C8 0.7422(3) 0.6419(3) 1.0686(3) 0.0531(6) Uani d . 1 1
H H8 0.7337 0.7421 1.0895 0.064 Uiso calc R 1 1
C C9 0.7374(3) 0.6586(3) 0.9216(3) 0.0446(6) Uani d . 1 1
C C10 0.7241(3) 0.8142(3) 0.7938(3) 0.0547(6) Uani d . 1 1
H H10 0.7177 0.9209 0.8026 0.066 Uiso calc R 1 1
C C11 0.7205(4) 0.8089(4) 0.6583(3) 0.0616(7) Uani d . 1 1
H H11 0.7125 0.9134 0.5769 0.074 Uiso calc R 1 1
C C12 0.7283(3) 0.6538(4) 0.6344(3) 0.0592(7) Uani d . 1 1
C C13 0.7965(4) 0.1452(4) 1.2891(3) 0.0820(9) Uani d . 1 1
H H13A 0.7773 0.1705 1.3765 0.123 Uiso calc R 1 1
H H13B 0.9284 0.0439 1.3032 0.123 Uiso calc R 1 1
H H13C 0.6992 0.1088 1.2703 0.123 Uiso calc R 1 1
C C14 0.7185(5) 0.6599(5) 0.4806(3) 0.0916(10) Uani d . 1 1
H H14A 0.7763 0.7373 0.4208 0.137 Uiso calc R 1 1
H H14B 0.5815 0.7129 0.4380 0.137 Uiso calc R 1 1
H H14C 0.7915 0.5333 0.4849 0.137 Uiso calc R 1 1

loop_
_atom_site_aniso_label
_atom_site_aniso_U_11
_atom_site_aniso_U_22
_atom_site_aniso_U_33
_atom_site_aniso_U_12
_atom_site_aniso_U_13
_atom_site_aniso_U_23
O1 0.0767(13) 0.0459(11) 0.160(2) -0.0320(10) 0.0113(13) -0.0430(12)
O2 0.0918(15) 0.0941(15) 0.1333(19) -0.0328(12) 0.0040(13) -0.0859(16)
C1 0.0407(13) 0.0435(14) 0.112(2) -0.0185(11) 0.0053(14) -0.0368(15)
C2 0.0447(14) 0.0609(16) 0.102(2) -0.0178(12) 0.0048(13) -0.0525(17)
C3 0.0407(12) 0.0524(14) 0.0655(16) -0.0182(11) 0.0054(11) -0.0340(13)
C4 0.0320(11) 0.0403(12) 0.0601(15) -0.0167(9) 0.0068(10) -0.0251(11)
C5 0.0362(12) 0.0374(12) 0.0707(17) -0.0182(10) 0.0073(11) -0.0204(12)
C6 0.0374(13) 0.0507(14) 0.0635(17) -0.0185(11) 0.0077(11) -0.0134(12)
C7 0.0515(14) 0.0681(17) 0.0553(16) -0.0239(13) 0.0090(12) -0.0292(14)
C8 0.0517(14) 0.0504(14) 0.0665(17) -0.0219(12) 0.0078(12) -0.0345(13)
C9 0.0379(11) 0.0395(12) 0.0596(15) -0.0178(9) 0.0055(10) -0.0233(11)
C10 0.0543(14) 0.0414(13) 0.0690(18) -0.0252(11) 0.0020(12) -0.0186(12)
C11 0.0575(15) 0.0549(15) 0.0617(18) -0.0273(13) 0.0039(12) -0.0108(13)
C12 0.0447(14) 0.0706(17) 0.0581(16) -0.0205(12) 0.0043(11) -0.0289(14)
C13 0.0662(18) 0.0680(18) 0.080(2) -0.0287(15) 0.0118(15) -0.0004(16)
C14 0.087(2) 0.114(3) 0.064(2) -0.031(2) 0.0055(16) -0.0442(19)

loop_
_atom_type_symbol
_atom_type_description
_atom_type_scat_dispersion_real
_atom_type_scat_dispersion_imag
_atom_type_scat_source
C C 0.0033 0.0016 'International Tables Vol C Tables 4.2.6.8 and 6.1.1.4'
H H 0.0000 0.0000 'International Tables Vol C Tables 4.2.6.8 and 6.1.1.4'
O O 0.0106 0.0060 'International Tables Vol C Tables 4.2.6.8 and 6.1.1.4'

loop_
_geom_angle_atom_site_label_1
_geom_angle_atom_site_label_2
_geom_angle_atom_site_label_3
_geom_angle
O1 C1 C2 123.5(2)
O1 C1 C5 130.6(3)
C5 C1 C2 105.9(2)
O2 C2 C1 123.5(2)
O2 C2 C3 130.3(3)
C3 C2 C1 106.2(2)
C4 C3 C2 106.6(2)
C12 C3 C2 133.0(2)
C12 C3 C4 120.4(2)
C3 C4 C5 114.79(19)
C9 C4 C3 122.5(2)
C9 C4 C5 122.7(2)
C4 C5 C1 106.5(2)
C6 C5 C1 133.3(2)
C6 C5 C4 120.2(2)
C5 C6 C7 116.9(2)
C5 C6 C13 122.5(2)
C7 C6 C13 120.6(2)
C6 C7 H7 118.3
C8 C7 C6 123.5(2)
C8 C7 H7 118.3
C7 C8 H8 119.7
C7 C8 C9 120.5(2)
C9 C8 H8 119.7
C4 C9 C8 116.2(2)
C4 C9 C10 116.3(2)
C8 C9 C10 127.5(2)
C9 C10 H10 119.7
C11 C10 C9 120.5(2)
C11 C10 H10 119.7
C10 C11 H11 118.2
C10 C11 C12 123.6(2)
C12 C11 H11 118.2
C3 C12 C11 116.6(2)
C3 C12 C14 122.7(2)
C11 C12 C14 120.7(3)
C6 C13 H13A 109.5
C6 C13 H13B 109.5
C6 C13 H13C 109.5
H13A C13 H13B 109.5
H13A C13 H13C 109.5
H13B C13 H13C 109.5
C12 C14 H14A 109.5
C12 C14 H14B 109.5
C12 C14 H14C 109.5
H14A C14 H14B 109.5
H14A C14 H14C 109.5
H14B C14 H14C 109.5

loop_
_geom_bond_atom_site_label_1
_geom_bond_atom_site_label_2
_geom_bond_distance
O1 C1 1.209(3)
O2 C2 1.214(3)
C1 C2 1.569(4)
C1 C5 1.468(3)
C2 C3 1.470(3)
C3 C4 1.407(3)
C3 C12 1.384(3)
C4 C5 1.419(3)
C4 C9 1.401(3)
C5 C6 1.370(3)
C6 C7 1.410(3)
C6 C13 1.504(3)
C7 H7 0.9300
C7 C8 1.372(3)
C8 H8 0.9300
C8 C9 1.407(3)
C9 C10 1.416(3)
C10 H10 0.9300
C10 C11 1.360(3)
C11 H11 0.9300
C11 C12 1.410(3)
C12 C14 1.506(4)
C13 H13A 0.9600
C13 H13B 0.9600
C13 H13C 0.9600
C14 H14A 0.9600
C14 H14B 0.9600
C14 H14C 0.9600

loop_
_geom_torsion_atom_site_label_1
_geom_torsion_atom_site_label_2
_geom_torsion_atom_site_label_3
_geom_torsion_atom_site_label_4
_geom_torsion
O1 C1 C2 O2 -0.2(4)
O1 C1 C2 C3 179.3(2)
O1 C1 C5 C4 -179.0(2)
O1 C1 C5 C6 -0.1(4)
O2 C2 C3 C4 179.5(3)
O2 C2 C3 C12 -0.2(4)
C1 C2 C3 C4 0.0(2)
C1 C2 C3 C12 -179.7(2)
C1 C5 C6 C7 -177.6(2)
C1 C5 C6 C13 3.5(4)
C2 C1 C5 C4 0.8(2)
C2 C1 C5 C6 179.7(2)
C2 C3 C4 C5 0.6(2)
C2 C3 C4 C9 -178.55(18)
C2 C3 C12 C11 179.6(2)
C2 C3 C12 C14 0.4(4)
C3 C4 C5 C1 -1.0(2)
C3 C4 C5 C6 179.97(18)
C3 C4 C9 C8 178.99(19)
C3 C4 C9 C10 -1.5(3)
C4 C3 C12 C11 0.0(3)
C4 C3 C12 C14 -179.2(2)
C4 C5 C6 C7 1.2(3)
C4 C5 C6 C13 -177.7(2)
C4 C9 C10 C11 0.7(3)
C5 C1 C2 O2 179.9(2)
C5 C1 C2 C3 -0.5(2)
C5 C4 C9 C8 -0.1(3)
C5 C4 C9 C10 179.39(18)
C5 C6 C7 C8 -0.6(3)
C6 C7 C8 C9 -0.4(3)
C7 C8 C9 C4 0.7(3)
C7 C8 C9 C10 -178.7(2)
C8 C9 C10 C11 -179.8(2)
C9 C4 C5 C1 178.21(18)
C9 C4 C5 C6 -0.9(3)
C9 C10 C11 C12 0.4(4)
C10 C11 C12 C3 -0.7(4)
C10 C11 C12 C14 178.5(2)
C12 C3 C4 C5 -179.64(19)
C12 C3 C4 C9 1.2(3)
C13 C6 C7 C8 178.3(2)
